data_4319820
loop_
_publ_author_name
'Hideki Ohtsu'
'Shinobu Itoh'
'Shigenori Nagatomo'
'Teizo Kitagawa'
'Seiji Ogo'
'Yoshihito Watanabe'
'Shunichi Fukuzumi'

_publ_section_title
;
 Characterization of Imidazolate-Bridged Dinuclear and Mononuclear
 Hydroperoxo Complexes
;
_journal_name_full 'Inorganic Chemistry'
_journal_page_first 3200
_journal_page_last 3207
_journal_paper_doi 10.1021/ic001036v
_journal_volume 40
_journal_year 2001
_chemical_formula_sum 'C23 H24 Cl2 Cu N6 O8'
_chemical_formula_weight 646.93
_space_group_IT_number 14
_symmetry_cell_setting monoclinic
_symmetry_Int_Tables_number 14
_symmetry_space_group_name_Hall '-P 2ybc'
_symmetry_space_group_name_H-M 'P 1 21/c 1'
_cell_angle_alpha 90
_cell_angle_beta 97.47(2)
_cell_angle_gamma 90
_cell_formula_units_Z 4
_cell_length_a 13.995(5)
_cell_length_b 9.192(4)
_cell_length_c 20.378(3)
_cell_measurement_reflns_used 25
_cell_measurement_temperature 296.2
_cell_measurement_theta_max 15.0
_cell_measurement_theta_min 14.8
_cell_volume 2599.2(15)
_computing_cell_refinement 'MSC/AFC Diffractometer Control'
_computing_data_collection 'MSC/AFC Diffractometer Control'
_computing_data_reduction 'teXsan Ver. 1.10'
_computing_publication_material 'teXsan Ver. 1.10'
_computing_structure_refinement 'teXsan Ver. 1.10'
_computing_structure_solution SIR88
_diffrn_measured_fraction_theta_full 0.9975
_diffrn_measured_fraction_theta_max 0.9975
_diffrn_measurement_device_type 'Rigaku AFC5R'
_diffrn_measurement_method \w-2\q
_diffrn_radiation_type 'Mo K\a'
_diffrn_radiation_wavelength 0.7107
_diffrn_reflns_av_R_equivalents 0.043
_diffrn_reflns_limit_h_max 18
_diffrn_reflns_limit_h_min 0
_diffrn_reflns_limit_k_max 11
_diffrn_reflns_limit_k_min 0
_diffrn_reflns_limit_l_max 26
_diffrn_reflns_limit_l_min -26
_diffrn_reflns_number 6190
_diffrn_reflns_theta_full 27.50
_diffrn_reflns_theta_max 27.50
_diffrn_standards_decay_% 1.63
_diffrn_standards_interval_count 150
_diffrn_standards_number 3
_exptl_absorpt_coefficient_mu 1.107
_exptl_absorpt_correction_T_max 0.801
_exptl_absorpt_correction_T_min 0.699
_exptl_absorpt_correction_type refdelf
_exptl_absorpt_process_details '(Walker & Stuart, 1983)'
_exptl_crystal_density_diffrn 1.653
_exptl_crystal_density_method 'not measured'
_exptl_crystal_size_max 0.300
_exptl_crystal_size_mid 0.300
_exptl_crystal_size_min 0.200
_refine_diff_density_max 0.99
_refine_diff_density_min -0.54
_refine_ls_goodness_of_fit_ref 1.074
_refine_ls_hydrogen_treatment noref
_refine_ls_number_parameters 335
_refine_ls_number_reflns 5953
_refine_ls_R_factor_gt 0.0590
_refine_ls_shift/su_max 0.0195
_refine_ls_structure_factor_coef F
_refine_ls_weighting_details 'w = 1/[\s^2^(Fo) + 0.00416|Fo|^2^]'
_refine_ls_weighting_scheme calc
_refine_ls_wR_factor_ref 0.0860
_reflns_number_gt 2637
_reflns_number_total 5953
_reflns_threshold_expression F^2^>2.0\s(F^2^)
_cod_data_source_file ic001036v_1.cif
_cod_data_source_block '[Cu(MeIm(Me)1)(CH3CN)](ClO4)2'
_cod_original_cell_volume 2599(1)
_cod_original_formula_sum 'C23 H24 Cl2 Cu N6 O8 '
_cod_database_code 4319820

loop_
_symmetry_equiv_pos_as_xyz
x,y,z
-x,1/2+y,1/2-z
-x,-y,-z
x,1/2-y,1/2+z

loop_
_atom_site_label
_atom_site_type_symbol
_atom_site_fract_x
_atom_site_fract_y
_atom_site_fract_z
_atom_site_U_iso_or_equiv
_atom_site_adp_type
_atom_site_occupancy
_atom_site_calc_flag
_atom_site_refinement_flags
_atom_site_disorder_assembly
_atom_site_disorder_group
Cu(1) Cu 0.76910(6) 0.16465(8) 0.50292(4) 0.0411(2) Uani 1.00 d . . .
Cl(1) Cl 0.9815(1) 0.3094(2) 0.42310(9) 0.0525(5) Uani 1.00 d . . .
Cl(2) Cl 0.3106(3) 0.1461(3) 0.7693(1) 0.0959(9) Uani 1.00 d . . .
O(1) O 0.9380(4) 0.2662(7) 0.4806(3) 0.068(2) Uani 1.00 d . . .
O(2) O 0.9473(5) 0.2162(8) 0.3691(3) 0.087(2) Uani 1.00 d . . .
O(3) O 1.0843(4) 0.2972(6) 0.4385(3) 0.071(2) Uani 1.00 d . . .
O(4) O 0.9561(5) 0.4585(6) 0.4068(3) 0.088(2) Uani 1.00 d . . .
O(5) O 0.3754(9) 0.052(1) 0.7956(6) 0.197(6) Uani 1.00 d . . .
O(6) O 0.232(2) 0.047(2) 0.7491(7) 0.303(10) Uani 1.00 d . . .
O(7) O 0.2791(9) 0.232(2) 0.8139(6) 0.203(6) Uani 1.00 d . . .
O(8) O 0.330(1) 0.209(2) 0.7183(9) 0.324(10) Uani 1.00 d . . .
N(1) N 0.8824(5) 0.0493(8) 0.6932(3) 0.067(2) Uani 1.00 d . . .
N(2) N 0.8331(4) 0.1255(6) 0.5929(3) 0.044(2) Uani 1.00 d . . .
N(3) N 0.7405(4) 0.3664(6) 0.5415(3) 0.047(2) Uani 1.00 d . . .
N(4) N 0.7212(4) 0.2666(6) 0.4191(3) 0.042(1) Uani 1.00 d . . .
N(5) N 0.6288(4) 0.1069(6) 0.5466(3) 0.050(2) Uani 1.00 d . . .
N(6) N 0.8142(4) -0.0128(6) 0.4593(3) 0.048(2) Uani 1.00 d . . .
C(1) C 0.8610(5) 0.0110(8) 0.6283(3) 0.050(2) Uani 1.00 d . . .
C(2) C 0.8627(6) 0.2018(9) 0.6978(4) 0.059(2) Uani 1.00 d . . .
C(3) C 0.8336(5) 0.2428(7) 0.6350(3) 0.044(2) Uani 1.00 d . . .
C(4) C 0.919(1) -0.045(1) 0.7462(5) 0.114(4) Uani 1.00 d . . .
C(5) C 0.8080(6) 0.3878(8) 0.6029(4) 0.055(2) Uani 1.00 d . . .
C(6) C 0.7558(5) 0.4737(7) 0.4896(4) 0.053(2) Uani 1.00 d . . .
C(7) C 0.7196(5) 0.4121(7) 0.4231(4) 0.052(2) Uani 1.00 d . . .
C(8) C 0.6884(6) 0.4944(8) 0.3677(4) 0.066(3) Uani 1.00 d . . .
C(9) C 0.6620(9) 0.430(1) 0.3086(5) 0.097(4) Uani 1.00 d . . .
C(10) C 0.6647(7) 0.286(1) 0.3051(4) 0.077(3) Uani 1.00 d . . .
C(11) C 0.6946(5) 0.2067(8) 0.3591(4) 0.053(2) Uani 1.00 d . . .
C(12) C 0.6384(6) 0.3682(8) 0.5537(4) 0.060(2) Uani 1.00 d . . .
C(13) C 0.6024(5) 0.2279(9) 0.5784(4) 0.052(2) Uani 1.00 d . . .
C(14) C 0.5446(6) 0.221(1) 0.6277(4) 0.068(3) Uani 1.00 d . . .
C(15) C 0.5116(6) 0.088(1) 0.6453(5) 0.080(3) Uani 1.00 d . . .
C(16) C 0.5386(6) -0.034(1) 0.6147(5) 0.078(3) Uani 1.00 d . . .
C(17) C 0.5968(5) -0.0235(9) 0.5654(4) 0.057(2) Uani 1.00 d . . .
C(18) C 0.6302(6) -0.1546(8) 0.5318(5) 0.070(3) Uani 1.00 d . . .
C(19) C 0.8533(5) -0.0922(7) 0.4302(3) 0.046(2) Uani 1.00 d . . .
C(20) C 0.9036(6) -0.1918(9) 0.3927(4) 0.064(2) Uani 1.00 d . . .

loop_
_atom_site_aniso_label
_atom_site_aniso_U_11
_atom_site_aniso_U_22
_atom_site_aniso_U_33
_atom_site_aniso_U_12
_atom_site_aniso_U_13
_atom_site_aniso_U_23
Cu(1) 0.0516(5) 0.0351(4) 0.0359(4) 0.0045(4) 0.0032(3) -0.0045(3)
Cl(1) 0.056(1) 0.0490(10) 0.0518(9) -0.0023(8) 0.0055(8) -0.0016(7)
Cl(2) 0.156(3) 0.066(1) 0.074(1) 0.022(2) 0.045(2) 0.014(1)
O(1) 0.064(4) 0.084(4) 0.059(3) -0.018(3) 0.012(3) 0.005(3)
O(2) 0.091(5) 0.096(5) 0.070(4) -0.006(4) 0.002(3) -0.028(3)
O(3) 0.051(3) 0.065(3) 0.097(4) -0.007(3) 0.011(3) -0.011(3)
O(4) 0.122(6) 0.056(3) 0.092(5) 0.025(3) 0.029(4) 0.016(3)
O(5) 0.21(1) 0.21(1) 0.18(1) 0.077(10) 0.044(9) 0.126(10)
O(6) 0.49(3) 0.23(2) 0.17(1) -0.13(2) -0.05(2) -0.02(1)
O(7) 0.17(1) 0.23(1) 0.21(1) 0.010(9) 0.049(9) -0.14(1)
O(8) 0.46(2) 0.21(1) 0.38(2) 0.21(2) 0.34(2) 0.22(1)
N(1) 0.068(4) 0.084(5) 0.048(4) -0.005(4) 0.003(3) 0.007(3)
N(2) 0.048(3) 0.045(3) 0.041(3) -0.002(2) 0.008(2) -0.005(2)
N(3) 0.054(3) 0.037(3) 0.048(3) 0.005(2) 0.005(3) -0.007(2)
N(4) 0.041(3) 0.041(3) 0.042(3) 0.006(2) 0.001(2) -0.001(2)
N(5) 0.051(3) 0.055(3) 0.043(3) 0.002(3) 0.004(3) -0.009(3)
N(6) 0.059(4) 0.038(3) 0.047(3) 0.005(3) 0.008(3) -0.006(2)
C(1) 0.062(5) 0.049(4) 0.038(3) 0.002(3) 0.007(3) 0.001(3)
C(2) 0.065(5) 0.069(5) 0.044(4) -0.005(4) 0.015(3) -0.011(3)
C(3) 0.043(4) 0.045(4) 0.043(4) -0.007(3) 0.010(3) -0.012(3)
C(4) 0.17(1) 0.113(9) 0.057(6) 0.006(8) 0.006(7) 0.007(6)
C(5) 0.068(5) 0.048(4) 0.049(4) -0.003(3) 0.003(3) -0.014(3)
C(6) 0.061(5) 0.034(3) 0.064(5) 0.005(3) 0.003(4) -0.001(3)
C(7) 0.056(4) 0.040(4) 0.060(4) 0.004(3) 0.007(3) 0.006(3)
C(8) 0.082(6) 0.047(4) 0.066(5) 0.001(4) -0.008(4) 0.014(4)
C(9) 0.120(9) 0.085(7) 0.078(7) -0.011(6) -0.019(6) 0.021(6)
C(10) 0.091(7) 0.081(6) 0.053(5) -0.005(5) -0.011(4) 0.016(4)
C(11) 0.057(4) 0.053(4) 0.049(4) -0.003(3) 0.004(3) 0.006(3)
C(12) 0.064(5) 0.059(5) 0.059(4) 0.016(4) 0.014(4) -0.011(4)
C(13) 0.041(4) 0.064(4) 0.050(4) 0.000(3) -0.001(3) -0.004(3)
C(14) 0.050(5) 0.088(6) 0.068(5) 0.007(4) 0.013(4) -0.016(5)
C(15) 0.057(5) 0.107(8) 0.084(6) -0.008(5) 0.035(5) -0.002(6)
C(16) 0.065(6) 0.083(7) 0.086(6) -0.005(5) 0.019(5) 0.019(5)
C(17) 0.051(4) 0.063(5) 0.056(4) -0.009(4) 0.000(3) 0.002(4)
C(18) 0.072(5) 0.044(4) 0.093(6) -0.010(4) 0.013(5) -0.002(4)
C(19) 0.051(4) 0.043(4) 0.041(3) 0.000(3) -0.002(3) -0.003(3)
C(20) 0.064(5) 0.071(5) 0.056(4) 0.020(4) 0.005(4) -0.019(4)

loop_
_atom_type_symbol
_atom_type_description
_atom_type_scat_dispersion_real
_atom_type_scat_dispersion_imag
_atom_type_scat_source
C C 0.003 0.002
;International Tables for Crystallography
(1992, Vol. C, Tables 4.2.6.8 and 6.1.1.1)
;
H H 0.000 0.000
;International Tables for Crystallography
(1992, Vol. C, Table 6.1.1.2)
;
O O 0.011 0.006
;International Tables for Crystallography
(1992, Vol. C, Tables 4.2.6.8 and 6.1.1.1)
;
N N 0.006 0.003
;International Tables for Crystallography
(1992, Vol. C, Tables 4.2.6.8 and 6.1.1.1)
;
Cu Cu 0.320 1.265
;International Tables for Crystallography
(1992, Vol. C, Tables 4.2.6.8 and 6.1.1.1)
;
Cl Cl 0.148 0.159
;International Tables for Crystallography
(1992, Vol. C, Tables 4.2.6.8 and 6.1.1.1)
;

loop_
_geom_angle_atom_site_label_1
_geom_angle_atom_site_label_2
_geom_angle_atom_site_label_3
_geom_angle
_geom_angle_site_symmetry_1
_geom_angle_site_symmetry_2
_geom_angle_site_symmetry_3
_geom_angle_publ_flag
N(2) Cu(1) N(3) 84.1(2) . 1_555 1_555 yes
N(2) Cu(1) N(4) 161.8(2) . 1_555 1_555 yes
N(2) Cu(1) N(5) 84.6(2) . 1_555 1_555 yes
N(2) Cu(1) N(6) 97.7(2) . 1_555 1_555 yes
N(3) Cu(1) N(4) 81.0(2) . 1_555 1_555 yes
N(3) Cu(1) N(5) 81.0(2) . 1_555 1_555 yes
N(3) Cu(1) N(6) 170.5(2) . 1_555 1_555 yes
N(4) Cu(1) N(5) 103.3(2) . 1_555 1_555 yes
N(4) Cu(1) N(6) 95.4(2) . 1_555 1_555 yes
N(5) Cu(1) N(6) 108.4(2) . 1_555 1_555 yes
O(1) Cl(1) O(2) 109.0(4) . 1_555 1_555 yes
O(1) Cl(1) O(3) 108.5(3) . 1_555 1_555 yes
O(1) Cl(1) O(4) 109.2(4) . 1_555 1_555 yes
O(2) Cl(1) O(3) 110.4(4) . 1_555 1_555 yes
O(2) Cl(1) O(4) 110.2(4) . 1_555 1_555 yes
O(3) Cl(1) O(4) 109.6(4) . 1_555 1_555 yes
O(5) Cl(2) O(6) 99.1(10) . 1_555 1_555 yes
O(5) Cl(2) O(7) 112.7(9) . 1_555 1_555 yes
O(5) Cl(2) O(8) 115.4(8) . 1_555 1_555 yes
O(6) Cl(2) O(7) 105(1) . 1_555 1_555 yes
O(6) Cl(2) O(8) 107(1) . 1_555 1_555 yes
O(7) Cl(2) O(8) 115.3(10) . 1_555 1_555 yes
C(1) N(1) C(2) 107.2(6) . 1_555 1_555 yes
C(1) N(1) C(4) 126.2(8) . 1_555 1_555 yes
C(2) N(1) C(4) 126.6(8) . 1_555 1_555 yes
Cu(1) N(2) C(1) 136.8(5) . 1_555 1_555 yes
Cu(1) N(2) C(3) 113.7(4) . 1_555 1_555 yes
C(1) N(2) C(3) 108.1(6) . 1_555 1_555 yes
Cu(1) N(3) C(5) 107.8(4) . 1_555 1_555 yes
Cu(1) N(3) C(6) 105.7(4) . 1_555 1_555 yes
Cu(1) N(3) C(12) 108.1(4) . 1_555 1_555 yes
C(5) N(3) C(6) 112.3(5) . 1_555 1_555 yes
C(5) N(3) C(12) 112.4(6) . 1_555 1_555 yes
C(6) N(3) C(12) 110.1(5) . 1_555 1_555 yes
Cu(1) N(4) C(7) 115.1(5) . 1_555 1_555 yes
Cu(1) N(4) C(11) 127.5(4) . 1_555 1_555 yes
C(7) N(4) C(11) 117.3(6) . 1_555 1_555 yes
Cu(1) N(5) C(13) 107.0(5) . 1_555 1_555 yes
Cu(1) N(5) C(17) 129.8(5) . 1_555 1_555 yes
C(13) N(5) C(17) 117.9(6) . 1_555 1_555 yes
Cu(1) N(6) C(19) 165.0(6) . 1_555 1_555 yes
N(1) C(1) N(2) 109.8(6) . 1_555 1_555 yes
N(1) C(2) C(3) 104.4(6) . 1_555 1_555 yes
N(2) C(3) C(2) 110.4(6) . 1_555 1_555 yes
N(2) C(3) C(5) 116.2(6) . 1_555 1_555 yes
C(2) C(3) C(5) 133.3(6) . 1_555 1_555 yes
N(3) C(5) C(3) 109.8(5) . 1_555 1_555 yes
N(3) C(6) C(7) 109.4(5) . 1_555 1_555 yes
N(4) C(7) C(6) 115.3(6) . 1_555 1_555 yes
N(4) C(7) C(8) 120.1(7) . 1_555 1_555 yes
C(6) C(7) C(8) 124.6(6) . 1_555 1_555 yes
C(7) C(8) C(9) 120.7(8) . 1_555 1_555 yes
C(8) C(9) C(10) 118.6(9) . 1_555 1_555 yes
C(9) C(10) C(11) 120.4(9) . 1_555 1_555 yes
N(4) C(11) C(10) 122.8(7) . 1_555 1_555 yes
N(3) C(12) C(13) 114.9(6) . 1_555 1_555 yes
N(5) C(13) C(12) 114.8(6) . 1_555 1_555 yes
N(5) C(13) C(14) 122.4(7) . 1_555 1_555 yes
C(12) C(13) C(14) 122.8(7) . 1_555 1_555 yes
C(13) C(14) C(15) 118.7(8) . 1_555 1_555 yes
C(14) C(15) C(16) 119.6(8) . 1_555 1_555 yes
C(15) C(16) C(17) 120.2(8) . 1_555 1_555 yes
N(5) C(17) C(16) 121.2(8) . 1_555 1_555 yes
N(5) C(17) C(18) 116.8(7) . 1_555 1_555 yes
C(16) C(17) C(18) 121.9(8) . 1_555 1_555 yes
N(6) C(19) C(20) 179.3(8) . 1_555 1_555 yes

loop_
_geom_bond_atom_site_label_1
_geom_bond_atom_site_label_2
_geom_bond_distance
_geom_bond_site_symmetry_1
_geom_bond_site_symmetry_2
_geom_bond_publ_flag
Cu(1) N(2) 1.967(5) . . yes
Cu(1) N(3) 2.074(5) . . yes
Cu(1) N(4) 1.988(5) . . yes
Cu(1) N(5) 2.320(6) . . yes
Cu(1) N(6) 1.999(6) . . yes
Cl(1) O(1) 1.445(5) . . yes
Cl(1) O(2) 1.427(6) . . yes
Cl(1) O(3) 1.436(6) . . yes
Cl(1) O(4) 1.444(6) . . yes
Cl(2) O(5) 1.318(10) . . yes
Cl(2) O(6) 1.45(2) . . yes
Cl(2) O(7) 1.321(9) . . yes
Cl(2) O(8) 1.248(10) . . yes
N(1) C(1) 1.364(9) . . yes
N(1) C(2) 1.43(1) . . yes
N(1) C(4) 1.43(1) . . yes
N(2) C(1) 1.306(8) . . yes
N(2) C(3) 1.377(8) . . yes
N(3) C(5) 1.480(9) . . yes
N(3) C(6) 1.482(9) . . yes
N(3) C(12) 1.482(10) . . yes
N(4) C(7) 1.341(8) . . yes
N(4) C(11) 1.348(9) . . yes
N(5) C(13) 1.363(9) . . yes
N(5) C(17) 1.353(9) . . yes
N(6) C(19) 1.126(8) . . yes
C(2) C(3) 1.346(10) . . yes
C(3) C(5) 1.51(1) . . yes
C(6) C(7) 1.494(10) . . yes
C(7) C(8) 1.383(10) . . yes
C(8) C(9) 1.35(1) . . yes
C(9) C(10) 1.33(1) . . yes
C(10) C(11) 1.34(1) . . yes
C(12) C(13) 1.50(1) . . yes
C(13) C(14) 1.37(1) . . yes
C(14) C(15) 1.37(1) . . yes
C(15) C(16) 1.36(1) . . yes
C(16) C(17) 1.38(1) . . yes
C(17) C(18) 1.49(1) . . yes
C(19) C(20) 1.434(10) . . yes
